data_7710900
loop_
_publ_author_name
'Chishiro, Akane'
'Akioka, Ippei'
'Sumida, Akifumi'
'Oka, Kouki'
'Tonai, Norimitsu'
'Yumura, Takashi'
'Imoto, Hiroaki'
'Naka, Kensuke'

_publ_section_title
;
 Tetrachlorocatecholates of triarylarsines as a novel class of Lewis acids
;
_journal_name_full 'Dalton Transactions'
_journal_paper_doi 10.1039/D2DT02145E
_journal_year 2022
_chemical_formula_moiety 'C24 H15 Cl4 O2 P'
_chemical_formula_sum 'C24 H15 Cl4 O2 P'
_chemical_formula_weight 508.13
_space_group_crystal_system triclinic
_space_group_IT_number 2
_space_group_name_Hall '-P 1'
_space_group_name_H-M_alt 'P -1'
_atom_sites_solution_hydrogens geom
_atom_sites_solution_primary dual
_audit_creation_date 2021-07-10
_audit_creation_method
;
Olex2 1.3-ac4
(compiled 2020.11.27 svn.r5f609507 for Rigaku Oxford Diffraction, GUI svn.r6214)
;
_audit_update_record
;
2022-03-04 deposited with the CCDC.	2022-07-29 downloaded from the CCDC.
;
_cell_angle_alpha 74.533(9)
_cell_angle_beta 86.779(10)
_cell_angle_gamma 62.570(11)
_cell_formula_units_Z 2
_cell_length_a 8.7973(11)
_cell_length_b 9.0423(9)
_cell_length_c 16.3023(19)
_cell_measurement_reflns_used 4653
_cell_measurement_temperature 293.15
_cell_measurement_theta_max 30.4070
_cell_measurement_theta_min 2.9410
_cell_volume 1106.0(3)
_computing_cell_refinement 'CrysAlisPro 1.171.41.109a (Rigaku OD, 2021)'
_computing_data_collection 'CrysAlisPro 1.171.41.109a (Rigaku OD, 2021)'
_computing_data_reduction 'CrysAlisPro 1.171.41.109a (Rigaku OD, 2021)'
_computing_molecular_graphics 'Olex2 1.3-ac4 (Dolomanov et al., 2009)'
_computing_publication_material 'Olex2 1.3-ac4 (Dolomanov et al., 2009)'
_computing_structure_refinement 'SHELXL 2018/3 (Sheldrick, 2015)'
_computing_structure_solution 'SHELXT  (Sheldrick, 2015)'
_diffrn_ambient_temperature 293.15
_diffrn_detector 'CCD plate'
_diffrn_measured_fraction_theta_full 0.999
_diffrn_measured_fraction_theta_max 0.999
_diffrn_measurement_details
;
List of Runs (angles in degrees, time in seconds):

  # Type    Start    End  Width  t~exp~   \w     \q     \k     \f   Frames
#--------------------------------------------------------------------------
  1  \w    -68.00 110.00   0.50    0.50    --   30.00  54.00-120.00  356
  2  \w    -57.00 115.00   0.50    0.50    --   30.00  54.00 -30.00  344
  3  \w    -55.00 113.00   0.50    0.50    --   30.00  54.00 150.00  336
  4  \w    -71.00 110.00   0.50    0.50    --   30.00  54.00  60.00  362
;
_diffrn_measurement_device 'two-circle diffractometer'
_diffrn_measurement_device_type 'XtaLAB Mini (JP)'
_diffrn_measurement_method '\w scans'
_diffrn_orient_matrix_type 'CrysAlisPro convention (1999,Acta A55,543-557)'
_diffrn_orient_matrix_UB_11 0.0387206000
_diffrn_orient_matrix_UB_12 -0.0894388000
_diffrn_orient_matrix_UB_13 0.0218450000
_diffrn_orient_matrix_UB_21 0.0707258000
_diffrn_orient_matrix_UB_22 -0.0146947000
_diffrn_orient_matrix_UB_23 -0.0255938000
_diffrn_orient_matrix_UB_31 0.0424348000
_diffrn_orient_matrix_UB_32 0.0147740000
_diffrn_orient_matrix_UB_33 0.0303020000
_diffrn_radiation_monochromator graphite
_diffrn_radiation_probe x-ray
_diffrn_radiation_type 'Mo K\a'
_diffrn_radiation_wavelength 0.71073
_diffrn_reflns_av_R_equivalents 0.0440
_diffrn_reflns_av_unetI/netI 0.0435
_diffrn_reflns_Laue_measured_fraction_full 0.999
_diffrn_reflns_Laue_measured_fraction_max 0.999
_diffrn_reflns_limit_h_max 10
_diffrn_reflns_limit_h_min -10
_diffrn_reflns_limit_k_max 11
_diffrn_reflns_limit_k_min -11
_diffrn_reflns_limit_l_max 20
_diffrn_reflns_limit_l_min -20
_diffrn_reflns_number 13563
_diffrn_reflns_point_group_measured_fraction_full 0.999
_diffrn_reflns_point_group_measured_fraction_max 0.999
_diffrn_reflns_theta_full 25.242
_diffrn_reflns_theta_max 26.372
_diffrn_reflns_theta_min 2.637
_diffrn_source 'fine-focus sealed X-ray tube'
_diffrn_source_type 'Rigaku (Mo) X-ray Source'
_exptl_absorpt_coefficient_mu 0.628
_exptl_absorpt_correction_T_max 0.504
_exptl_absorpt_correction_T_min 0.261
_exptl_absorpt_correction_type analytical
_exptl_absorpt_process_details
;
CrysAlisPro 1.171.41.109a (Rigaku Oxford Diffraction, 2021)
Analytical numeric absorption correction using a multifaceted crystal
model based on expressions derived by R.C. Clark & J.S. Reid.
(Clark, R. C. & Reid, J. S. (1995). Acta Cryst. A51, 887-897)
Empirical absorption correction using spherical harmonics,
implemented in SCALE3 ABSPACK scaling algorithm.
;
_exptl_crystal_colour orange
_exptl_crystal_colour_primary orange
_exptl_crystal_density_diffrn 1.526
_exptl_crystal_description plate
_exptl_crystal_F_000 516
_exptl_crystal_size_max 1
_exptl_crystal_size_mid 0.8
_exptl_crystal_size_min 0.6
_refine_diff_density_max 0.339
_refine_diff_density_min -0.344
_refine_diff_density_rms 0.063
_refine_ls_extinction_method none
_refine_ls_goodness_of_fit_ref 1.066
_refine_ls_hydrogen_treatment constr
_refine_ls_matrix_type full
_refine_ls_number_parameters 280
_refine_ls_number_reflns 4521
_refine_ls_number_restraints 0
_refine_ls_restrained_S_all 1.066
_refine_ls_R_factor_all 0.0663
_refine_ls_R_factor_gt 0.0483
_refine_ls_shift/su_max 0.000
_refine_ls_shift/su_mean 0.000
_refine_ls_structure_factor_coef Fsqd
_refine_ls_weighting_details 'w=1/[\s^2^(Fo^2^)+(0.0521P)^2^+0.7230P] where P=(Fo^2^+2Fc^2^)/3'
_refine_ls_weighting_scheme calc
_refine_ls_wR_factor_gt 0.1166
_refine_ls_wR_factor_ref 0.1346
_reflns_Friedel_coverage 0.000
_reflns_number_gt 3490
_reflns_number_total 4521
_reflns_threshold_expression 'I > 2\s(I)'
_cod_data_source_file d2dt02145e2.cif
_cod_data_source_block 9
_cod_original_cell_volume 1106.0(2)
_cod_database_code 7710900
_shelx_shelxl_version_number 2018/3
_chemical_oxdiff_formula CHOClP
_shelx_space_group_comment
;
The symmetry employed for this shelxl refinement is uniquely defined
by the following loop, which should always be used as a source of
symmetry information in preference to the above space-group names.
They are only intended as comments.
;
_shelx_estimated_absorpt_t_max 0.704
_shelx_estimated_absorpt_t_min 0.572
_reflns_odcompleteness_completeness 99.87
_reflns_odcompleteness_iscentric 1
_reflns_odcompleteness_theta 26.32
_olex2_refinement_description
;
1. Fixed Uiso
 At 1.2 times of:
  All C(H) groups
2.a Aromatic/amide H refined with riding coordinates:
 C12(H12), C8(H8), C9(H9), C20(H20), C10(H10), C11(H11), C24(H24), C14(H14),
 C18(H18), C15(H15), C21(H21), C17(H17), C16(H16), C23(H23), C22(H22)
;
_olex2_submission_special_instructions 'No special instructions were received'
_oxdiff_exptl_absorpt_empirical_details
;
Empirical correction (ABSPACK) includes:
- Absorption correction using spherical harmonics
- Frame scaling
;
_oxdiff_exptl_absorpt_empirical_full_max 2.074
_oxdiff_exptl_absorpt_empirical_full_min 0.591

loop_
_space_group_symop_operation_xyz
'x, y, z'
'-x, -y, -z'

loop_
_atom_site_label
_atom_site_type_symbol
_atom_site_fract_x
_atom_site_fract_y
_atom_site_fract_z
_atom_site_U_iso_or_equiv
_atom_site_adp_type
_atom_site_occupancy
_atom_site_site_symmetry_order
_atom_site_calc_flag
_atom_site_refinement_flags_posn
_atom_site_refinement_flags_adp
_atom_site_refinement_flags_occupancy
_atom_site_disorder_assembly
_atom_site_disorder_group
P1 P 0.30944(9) 0.43841(9) 0.75812(4) 0.03492(18) Uani 1 1 d . . . . .
Cl1 Cl 0.42609(11) 0.31937(12) 0.49557(5) 0.0611(3) Uani 1 1 d . . . . .
Cl2 Cl 0.13799(13) 0.59886(14) 0.34931(5) 0.0692(3) Uani 1 1 d . . . . .
Cl4 Cl -0.19418(12) 0.94925(11) 0.58089(6) 0.0694(3) Uani 1 1 d . . . . .
Cl3 Cl -0.16791(13) 0.91788(13) 0.39207(6) 0.0759(3) Uani 1 1 d . . . . .
O2 O 0.3543(2) 0.4040(2) 0.66384(11) 0.0418(5) Uani 1 1 d . . . . .
O1 O 0.1154(3) 0.6485(2) 0.69906(12) 0.0460(5) Uani 1 1 d . . . . .
C7 C 0.5072(3) 0.2343(3) 0.80657(15) 0.0337(5) Uani 1 1 d . . . . .
C19 C 0.1553(4) 0.3806(4) 0.81699(17) 0.0400(6) Uani 1 1 d . . . . .
C13 C 0.3724(4) 0.5780(3) 0.79281(17) 0.0382(6) Uani 1 1 d . . . . .
C1 C 0.1037(4) 0.6549(4) 0.61691(16) 0.0394(6) Uani 1 1 d . . . . .
C2 C 0.2374(4) 0.5175(4) 0.59578(16) 0.0379(6) Uani 1 1 d . . . . .
C12 C 0.6401(4) 0.1424(4) 0.76141(17) 0.0433(7) Uani 1 1 d . . . . .
H12 H 0.630144 0.180674 0.702117 0.052 Uiso 1 1 calc R U . . .
C3 C 0.2527(4) 0.4961(4) 0.51509(16) 0.0398(6) Uani 1 1 d . . . . .
C8 C 0.5293(4) 0.1710(4) 0.89596(16) 0.0405(6) Uani 1 1 d . . . . .
H8 H 0.443533 0.229101 0.928479 0.049 Uiso 1 1 calc R U . . .
C9 C 0.6757(4) 0.0245(4) 0.93665(17) 0.0443(7) Uani 1 1 d . . . . .
H9 H 0.686628 -0.015044 0.995910 0.053 Uiso 1 1 calc R U . . .
C20 C 0.1668(4) 0.2217(4) 0.81993(19) 0.0500(7) Uani 1 1 d . . . . .
H20 H 0.255520 0.146173 0.794842 0.060 Uiso 1 1 calc R U . . .
C6 C -0.0246(4) 0.7790(4) 0.55430(18) 0.0432(6) Uani 1 1 d . . . . .
C10 C 0.8049(4) -0.0630(4) 0.89042(19) 0.0468(7) Uani 1 1 d . . . . .
H10 H 0.903677 -0.160892 0.918138 0.056 Uiso 1 1 calc R U . . .
C4 C 0.1246(4) 0.6205(4) 0.45144(16) 0.0442(7) Uani 1 1 d . . . . .
C11 C 0.7871(4) -0.0047(4) 0.80215(19) 0.0488(7) Uani 1 1 d . . . . .
H11 H 0.873626 -0.064026 0.770268 0.059 Uiso 1 1 calc R U . . .
C24 C 0.0244(4) 0.4912(5) 0.8554(2) 0.0581(8) Uani 1 1 d . . . . .
H24 H 0.014132 0.599283 0.853199 0.070 Uiso 1 1 calc R U . . .
C5 C -0.0116(4) 0.7609(4) 0.47110(18) 0.0491(7) Uani 1 1 d . . . . .
C14 C 0.3474(5) 0.6044(4) 0.8734(2) 0.0578(8) Uani 1 1 d . . . . .
H14 H 0.292470 0.552507 0.911869 0.069 Uiso 1 1 calc R U . . .
C18 C 0.4548(4) 0.6553(4) 0.7372(2) 0.0568(8) Uani 1 1 d . . . . .
H18 H 0.473783 0.637563 0.683079 0.068 Uiso 1 1 calc R U . . .
C15 C 0.4044(6) 0.7085(5) 0.8967(3) 0.0727(11) Uani 1 1 d . . . . .
H15 H 0.387299 0.726253 0.950861 0.087 Uiso 1 1 calc R U . . .
C21 C 0.0473(5) 0.1748(6) 0.8599(2) 0.0682(11) Uani 1 1 d . . . . .
H21 H 0.053891 0.068795 0.860548 0.082 Uiso 1 1 calc R U . . .
C17 C 0.5096(5) 0.7598(5) 0.7617(3) 0.0716(11) Uani 1 1 d . . . . .
H17 H 0.563631 0.813190 0.723536 0.086 Uiso 1 1 calc R U . . .
C16 C 0.4851(5) 0.7847(5) 0.8408(3) 0.0721(11) Uani 1 1 d . . . . .
H16 H 0.523521 0.853874 0.856804 0.087 Uiso 1 1 calc R U . . .
C23 C -0.0916(5) 0.4388(6) 0.8974(3) 0.0778(12) Uani 1 1 d . . . . .
H23 H -0.177552 0.511061 0.925039 0.093 Uiso 1 1 calc R U . . .
C22 C -0.0813(5) 0.2836(7) 0.8987(3) 0.0805(13) Uani 1 1 d . . . . .
H22 H -0.161426 0.251341 0.925991 0.097 Uiso 1 1 calc R U . . .

loop_
_atom_site_aniso_label
_atom_site_aniso_U_11
_atom_site_aniso_U_22
_atom_site_aniso_U_33
_atom_site_aniso_U_23
_atom_site_aniso_U_13
_atom_site_aniso_U_12
P1 0.0398(4) 0.0351(4) 0.0245(3) -0.0091(3) 0.0015(3) -0.0123(3)
Cl1 0.0601(5) 0.0679(5) 0.0372(4) -0.0209(4) 0.0056(3) -0.0112(4)
Cl2 0.0736(6) 0.0966(7) 0.0273(4) -0.0137(4) -0.0037(3) -0.0321(5)
Cl4 0.0594(5) 0.0544(5) 0.0578(5) -0.0121(4) -0.0070(4) 0.0032(4)
Cl3 0.0685(6) 0.0784(6) 0.0439(5) 0.0044(4) -0.0216(4) -0.0121(5)
O2 0.0428(11) 0.0441(11) 0.0246(9) -0.0096(8) -0.0022(7) -0.0082(9)
O1 0.0518(12) 0.0407(10) 0.0305(9) -0.0075(8) -0.0018(8) -0.0097(9)
C7 0.0399(14) 0.0352(13) 0.0279(12) -0.0094(10) -0.0003(10) -0.0183(12)
C19 0.0372(15) 0.0427(15) 0.0327(13) -0.0047(11) -0.0057(11) -0.0145(12)
C13 0.0415(15) 0.0305(13) 0.0361(14) -0.0089(11) 0.0007(11) -0.0112(11)
C1 0.0463(16) 0.0446(15) 0.0264(12) -0.0052(11) -0.0002(11) -0.0224(13)
C2 0.0403(15) 0.0406(14) 0.0264(12) -0.0032(10) -0.0016(10) -0.0161(12)
C12 0.0461(17) 0.0439(15) 0.0306(13) -0.0108(11) 0.0017(11) -0.0128(13)
C3 0.0401(15) 0.0486(16) 0.0294(13) -0.0115(11) 0.0039(11) -0.0190(13)
C8 0.0468(16) 0.0446(15) 0.0282(13) -0.0094(11) 0.0013(11) -0.0197(13)
C9 0.0538(18) 0.0475(16) 0.0304(13) -0.0047(12) -0.0080(12) -0.0245(14)
C20 0.0512(18) 0.0533(18) 0.0451(16) -0.0086(14) -0.0103(13) -0.0249(15)
C6 0.0387(15) 0.0409(15) 0.0400(15) -0.0052(12) -0.0017(12) -0.0127(13)
C10 0.0420(16) 0.0403(15) 0.0483(17) -0.0083(13) -0.0116(13) -0.0116(13)
C4 0.0482(17) 0.0605(18) 0.0250(13) -0.0063(12) 0.0009(11) -0.0286(15)
C11 0.0417(16) 0.0480(17) 0.0468(17) -0.0186(13) 0.0028(13) -0.0094(14)
C24 0.0470(19) 0.0548(19) 0.058(2) -0.0118(15) 0.0131(15) -0.0150(15)
C5 0.0493(18) 0.0558(18) 0.0329(14) 0.0020(13) -0.0077(12) -0.0231(15)
C14 0.079(2) 0.061(2) 0.0485(18) -0.0262(16) 0.0139(16) -0.0395(19)
C18 0.060(2) 0.060(2) 0.0520(19) -0.0124(15) 0.0123(15) -0.0313(17)
C15 0.086(3) 0.073(2) 0.072(2) -0.044(2) 0.004(2) -0.035(2)
C21 0.072(3) 0.080(3) 0.062(2) 0.0033(19) -0.0164(19) -0.052(2)
C17 0.072(3) 0.065(2) 0.086(3) -0.009(2) 0.004(2) -0.045(2)
C16 0.061(2) 0.052(2) 0.109(3) -0.027(2) -0.011(2) -0.0265(19)
C23 0.049(2) 0.092(3) 0.067(2) -0.006(2) 0.0148(18) -0.022(2)
C22 0.055(2) 0.107(4) 0.072(3) 0.013(2) -0.0041(19) -0.050(3)

loop_
_atom_type_symbol
_atom_type_description
_atom_type_scat_dispersion_real
_atom_type_scat_dispersion_imag
_atom_type_scat_source
C C 0.0033 0.0016 'International Tables Vol C Tables 4.2.6.8 and 6.1.1.4'
H H 0.0000 0.0000 'International Tables Vol C Tables 4.2.6.8 and 6.1.1.4'
Cl Cl 0.1484 0.1585 'International Tables Vol C Tables 4.2.6.8 and 6.1.1.4'
O O 0.0106 0.0060 'International Tables Vol C Tables 4.2.6.8 and 6.1.1.4'
P P 0.1023 0.0942 'International Tables Vol C Tables 4.2.6.8 and 6.1.1.4'

loop_
_exptl_crystal_face_index_h
_exptl_crystal_face_index_k
_exptl_crystal_face_index_l
_exptl_crystal_face_perp_dist
-6 2 19 0.5386
1 1 2 0.4952
5 -2 -20 0.3848
-8 -8 -18 0.6619
-6 -13 -8 0.8604
0 -10 5 0.8107
8 7 18 0.4505
6 0 17 0.4740
-3 -12 -2 0.7848
-6 1 -17 0.7523
0 10 -5 0.7196
-4 -7 -22 0.3507
12 7 6 0.5080
-2 4 22 0.5289
-12 -6 -1 0.9148

loop_
_geom_angle_atom_site_label_1
_geom_angle_atom_site_label_2
_geom_angle_atom_site_label_3
_geom_angle
_geom_angle_site_symmetry_1
_geom_angle_site_symmetry_3
_geom_angle_publ_flag
O2 P1 O1 85.76(9) . . ?
O2 P1 C7 89.62(10) . . ?
O2 P1 C19 119.83(12) . . ?
O2 P1 C13 120.17(12) . . ?
C7 P1 O1 175.00(10) . . ?
C19 P1 O1 86.30(11) . . ?
C19 P1 C7 97.69(12) . . ?
C19 P1 C13 118.42(13) . . ?
C13 P1 O1 85.40(11) . . ?
C13 P1 C7 95.29(12) . . ?
C2 O2 P1 117.75(17) . . ?
C1 O1 P1 110.14(17) . . ?
C12 C7 P1 125.18(19) . . ?
C12 C7 C8 116.6(2) . . ?
C8 C7 P1 118.1(2) . . ?
C20 C19 P1 117.7(2) . . ?
C20 C19 C24 119.5(3) . . ?
C24 C19 P1 122.7(2) . . ?
C14 C13 P1 123.0(2) . . ?
C18 C13 P1 117.9(2) . . ?
C18 C13 C14 119.0(3) . . ?
O1 C1 C2 112.9(2) . . ?
O1 C1 C6 128.0(3) . . ?
C2 C1 C6 119.1(2) . . ?
C1 C2 O2 113.0(2) . . ?
C3 C2 O2 123.6(2) . . ?
C3 C2 C1 123.4(2) . . ?
C11 C12 C7 122.0(3) . . ?
C2 C3 Cl1 119.5(2) . . ?
C2 C3 C4 118.0(3) . . ?
C4 C3 Cl1 122.5(2) . . ?
C9 C8 C7 121.5(3) . . ?
C10 C9 C8 120.6(3) . . ?
C21 C20 C19 120.2(3) . . ?
C1 C6 Cl4 119.3(2) . . ?
C1 C6 C5 118.7(3) . . ?
C5 C6 Cl4 122.0(2) . . ?
C9 C10 C11 119.5(3) . . ?
C3 C4 Cl2 119.7(2) . . ?
C5 C4 Cl2 120.6(2) . . ?
C5 C4 C3 119.7(2) . . ?
C10 C11 C12 119.8(3) . . ?
C19 C24 C23 119.2(4) . . ?
C6 C5 Cl3 119.0(2) . . ?
C4 C5 Cl3 119.9(2) . . ?
C4 C5 C6 121.1(3) . . ?
C13 C14 C15 120.0(3) . . ?
C13 C18 C17 120.0(3) . . ?
C16 C15 C14 120.3(4) . . ?
C22 C21 C20 120.2(4) . . ?
C16 C17 C18 120.7(3) . . ?
C17 C16 C15 120.0(3) . . ?
C22 C23 C24 121.0(4) . . ?
C23 C22 C21 119.9(3) . . ?

loop_
_geom_bond_atom_site_label_1
_geom_bond_atom_site_label_2
_geom_bond_distance
_geom_bond_site_symmetry_2
_geom_bond_publ_flag
P1 O2 1.6396(18) . ?
P1 O1 1.916(2) . ?
P1 C7 1.864(3) . ?
P1 C19 1.809(3) . ?
P1 C13 1.811(3) . ?
Cl1 C3 1.718(3) . ?
Cl2 C4 1.719(3) . ?
Cl4 C6 1.718(3) . ?
Cl3 C5 1.729(3) . ?
O2 C2 1.375(3) . ?
O1 C1 1.333(3) . ?
C7 C12 1.391(4) . ?
C7 C8 1.405(3) . ?
C19 C20 1.381(4) . ?
C19 C24 1.383(4) . ?
C13 C14 1.385(4) . ?
C13 C18 1.375(4) . ?
C1 C2 1.371(4) . ?
C1 C6 1.388(4) . ?
C2 C3 1.371(4) . ?
C12 C11 1.387(4) . ?
C3 C4 1.398(4) . ?
C8 C9 1.381(4) . ?
C9 C10 1.371(4) . ?
C20 C21 1.378(5) . ?
C6 C5 1.401(4) . ?
C10 C11 1.385(4) . ?
C4 C5 1.386(4) . ?
C24 C23 1.388(5) . ?
C14 C15 1.389(5) . ?
C18 C17 1.389(5) . ?
C15 C16 1.362(6) . ?
C21 C22 1.369(6) . ?
C17 C16 1.355(6) . ?
C23 C22 1.358(6) . ?

loop_
_exptl_oxdiff_crystal_face_indexfrac_h
_exptl_oxdiff_crystal_face_indexfrac_k
_exptl_oxdiff_crystal_face_indexfrac_l
_exptl_oxdiff_crystal_face_x
_exptl_oxdiff_crystal_face_y
_exptl_oxdiff_crystal_face_z
-6.1751 1.8934 18.6975 -0.0000 -0.9431 0.3325
1.0000 1.0000 2.0000 -0.0070 0.0048 0.1178
5.3042 -2.4945 -19.6147 0.0000 0.9138 -0.4061
-8.0886 -8.3896 -17.5351 0.0541 0.0000 -0.9985
-5.5130 -12.7038 -7.9407 0.7493 0.0000 -0.6622
-0.2081 -10.0080 5.1709 1.0000 0.0000 0.0000
8.0530 7.1158 18.1681 0.0723 0.0000 0.9974
6.0904 -0.3466 17.0293 0.6388 -0.0000 0.7693
-3.1803 -12.2028 -1.7822 0.9293 -0.0000 -0.3692
-5.9551 0.6650 -16.8382 -0.6579 0.0000 -0.7531
0.2081 10.0080 -5.1709 -1.0000 0.0000 0.0000
-4.0197 -7.0140 -21.5919 0.0000 0.3714 -0.9285
12.1601 6.6656 5.7364 0.0000 0.6153 0.7883
-2.4271 4.2371 21.6499 -0.0000 -0.7880 0.6156
-12.3941 -5.5186 -0.6256 -0.0000 -0.7795 -0.6264
